data_4088119
loop_
_publ_author_name
'Wan, Li'
'Zhang, Dao'

_publ_section_title
;
 Br\/onsted Base-Induced Rearrangement and Nucleophilic Addition of
 O/N-Functionalized NHCs and Relative Group 4 Metal Complexes for Ethylene
 Polymerization Catalysis
;
_journal_issue 2
_journal_name_full Organometallics
_journal_page_first 138
_journal_paper_doi 10.1021/acs.organomet.5b00862
_journal_volume 35
_journal_year 2016
_chemical_formula_sum 'C32 H48 Br N3 O3'
_chemical_formula_weight 602.64
_space_group_IT_number 2
_space_group_name_Hall '-P 1'
_space_group_name_H-M_alt 'P -1'
_symmetry_cell_setting triclinic
_symmetry_space_group_name_H-M 'P -1'
_atom_sites_solution_hydrogens geom
_atom_sites_solution_primary direct
_atom_sites_solution_secondary difmap
_audit_creation_method SHELXL-97
_cell_angle_alpha 74.296(4)
_cell_angle_beta 76.993(4)
_cell_angle_gamma 87.310(4)
_cell_formula_units_Z 2
_cell_length_a 9.591(2)
_cell_length_b 10.870(3)
_cell_length_c 16.325(4)
_cell_measurement_reflns_used 2630
_cell_measurement_temperature 173(2)
_cell_measurement_theta_max 24.79
_cell_measurement_theta_min 2.63
_cell_volume 1596.2(7)
_computing_cell_refinement 'Bruker SAINT'
_computing_data_collection 'Bruker APEX2'
_computing_data_reduction 'Bruker SAINT'
_computing_molecular_graphics 'Bruker SHELXTL'
_computing_publication_material 'Bruker SHELXTL'
_computing_structure_refinement 'SHELXL-97 (Sheldrick, 1997)'
_computing_structure_solution 'SHELXS-97 (Sheldrick, 1990)'
_diffrn_ambient_temperature 173(2)
_diffrn_measured_fraction_theta_full 0.987
_diffrn_measured_fraction_theta_max 0.987
_diffrn_measurement_device_type 'Bruker APEX-II CCD'
_diffrn_measurement_method '\f and \w scans'
_diffrn_radiation_monochromator graphite
_diffrn_radiation_source 'fine-focus sealed tube'
_diffrn_radiation_type MoK\a
_diffrn_radiation_wavelength 0.71073
_diffrn_reflns_av_R_equivalents 0.0350
_diffrn_reflns_av_sigmaI/netI 0.0700
_diffrn_reflns_limit_h_max 10
_diffrn_reflns_limit_h_min -11
_diffrn_reflns_limit_k_max 13
_diffrn_reflns_limit_k_min -13
_diffrn_reflns_limit_l_max 20
_diffrn_reflns_limit_l_min -20
_diffrn_reflns_number 10516
_diffrn_reflns_theta_full 26.10
_diffrn_reflns_theta_max 26.10
_diffrn_reflns_theta_min 1.95
_diffrn_standards_decay_% 4.52
_exptl_absorpt_coefficient_mu 1.322
_exptl_absorpt_correction_T_max 0.9368
_exptl_absorpt_correction_T_min 0.6266
_exptl_absorpt_correction_type multi-scan
_exptl_absorpt_process_details sadabs
_exptl_crystal_colour colourless
_exptl_crystal_density_diffrn 1.254
_exptl_crystal_density_method 'not measured'
_exptl_crystal_description prism
_exptl_crystal_F_000 640
_exptl_crystal_size_max 0.39
_exptl_crystal_size_mid 0.06
_exptl_crystal_size_min 0.05
_refine_diff_density_max 1.057
_refine_diff_density_min -0.493
_refine_diff_density_rms 0.094
_refine_ls_extinction_method none
_refine_ls_goodness_of_fit_ref 1.049
_refine_ls_hydrogen_treatment mixed
_refine_ls_matrix_type full
_refine_ls_number_parameters 379
_refine_ls_number_reflns 6259
_refine_ls_number_restraints 5
_refine_ls_restrained_S_all 1.051
_refine_ls_R_factor_all 0.0793
_refine_ls_R_factor_gt 0.0536
_refine_ls_shift/su_max 0.003
_refine_ls_shift/su_mean 0.000
_refine_ls_structure_factor_coef Fsqd
_refine_ls_weighting_details 'calc w=1/[\s^2^(Fo^2^)+(0.0902P)^2^+1.4071P] where P=(Fo^2^+2Fc^2^)/3'
_refine_ls_weighting_scheme calc
_refine_ls_wR_factor_gt 0.1451
_refine_ls_wR_factor_ref 0.1705
_reflns_number_gt 4635
_reflns_number_total 6259
_reflns_threshold_expression >2sigma(I)
_cod_data_source_file om5b00862_si_002.cif
_cod_data_source_block mo21227b
_cod_depositor_comments
;
The following automatic conversions were performed:

data item '_symmetry_cell_setting' value 'Triclinic' was changed to
'triclinic' in accordance with the
/home/saulius/struct/COD-crude-data/automatic-downloads/DataCite-retrospective/ACS/depositions/lib/dictionaries/cif_core.dic
dictionary named 'cif_core.dic' version 2.4.2 last updated on
2011-04-26.

Automatic conversion script
Id: cif_fix_values 6909 2019-04-08 15:41:33Z antanas 
;
_cod_original_cell_volume 1596.3(7)
_cod_original_sg_symbol_H-M P-1
_cod_database_code 4088119

loop_
_symmetry_equiv_pos_as_xyz
'x, y, z'
'-x, -y, -z'

loop_
_atom_site_label
_atom_site_type_symbol
_atom_site_fract_x
_atom_site_fract_y
_atom_site_fract_z
_atom_site_U_iso_or_equiv
_atom_site_adp_type
_atom_site_occupancy
_atom_site_symmetry_multiplicity
_atom_site_calc_flag
_atom_site_refinement_flags
Br1 Br 0.76908(5) 0.83683(4) 0.04486(3) 0.03408(17) Uani 1 1 d .
N1 N 0.7159(3) 0.4758(3) 0.93290(19) 0.0213(7) Uani 1 1 d .
N2 N 0.6106(4) 0.2908(3) 0.9781(2) 0.0261(8) Uani 1 1 d .
N3 N 0.5489(3) 0.0081(3) 1.1605(2) 0.0198(7) Uani 1 1 d .
H3C H 0.608(5) -0.041(4) 1.125(3) 0.024 Uiso 1 1 d .
O1 O 1.0553(4) 0.4276(3) 0.87717(19) 0.0341(7) Uani 1 1 d .
H1A H 1.123(5) 0.376(5) 0.872(3) 0.032(13) Uiso 1 1 d D
O2 O 0.4584(3) 0.2081(3) 1.15015(18) 0.0302(7) Uani 1 1 d .
C1 C 0.7240(5) 0.3536(4) 0.9770(2) 0.0255(9) Uani 1 1 d D
H1 H 0.805(7) 0.322(6) 1.003(4) 0.08(2) Uiso 1 1 d D
C2 C 0.5226(5) 0.3736(4) 0.9330(2) 0.0270(9) Uani 1 1 d .
H2 H 0.4330 0.3532 0.9240 0.032 Uiso 1 1 calc R
C3 C 0.5886(4) 0.4889(4) 0.9045(2) 0.0246(9) Uani 1 1 d .
H3 H 0.5544 0.5651 0.8710 0.030 Uiso 1 1 calc R
C4 C 0.8274(4) 0.5768(4) 0.9092(2) 0.0243(8) Uani 1 1 d .
H4A H 0.8926 0.5548 0.9501 0.029 Uiso 1 1 calc R
H4B H 0.7822 0.6593 0.9133 0.029 Uiso 1 1 calc R
C5 C 0.9108(4) 0.5885(3) 0.8175(2) 0.0218(8) Uani 1 1 d .
C6 C 1.0259(4) 0.5081(3) 0.8020(2) 0.0200(8) Uani 1 1 d .
C7 C 1.1012(4) 0.5151(4) 0.7165(3) 0.0223(8) Uani 1 1 d .
C8 C 1.0477(4) 0.5968(3) 0.6498(2) 0.0220(8) Uani 1 1 d .
H8 H 1.0947 0.6001 0.5914 0.026 Uiso 1 1 calc R
C9 C 0.9291(4) 0.6747(3) 0.6627(2) 0.0222(8) Uani 1 1 d .
C10 C 0.8650(4) 0.6705(3) 0.7483(2) 0.0224(8) Uani 1 1 d .
H10 H 0.7874 0.7255 0.7597 0.027 Uiso 1 1 calc R
C11 C 1.2309(4) 0.4304(4) 0.6960(3) 0.0267(9) Uani 1 1 d .
C12 C 1.1798(5) 0.2905(4) 0.7190(3) 0.0396(11) Uani 1 1 d .
H12A H 1.1353 0.2619 0.7813 0.059 Uiso 1 1 calc R
H12B H 1.2617 0.2365 0.7054 0.059 Uiso 1 1 calc R
H12C H 1.1097 0.2840 0.6849 0.059 Uiso 1 1 calc R
C13 C 1.3018(5) 0.4673(5) 0.5985(3) 0.0462(13) Uani 1 1 d .
H13A H 1.2353 0.4495 0.5654 0.069 Uiso 1 1 calc R
H13B H 1.3888 0.4175 0.5885 0.069 Uiso 1 1 calc R
H13C H 1.3267 0.5586 0.5793 0.069 Uiso 1 1 calc R
C14 C 1.3470(5) 0.4434(5) 0.7448(3) 0.0403(11) Uani 1 1 d .
H14A H 1.3833 0.5317 0.7254 0.060 Uiso 1 1 calc R
H14B H 1.4257 0.3857 0.7323 0.060 Uiso 1 1 calc R
H14C H 1.3059 0.4212 0.8077 0.060 Uiso 1 1 calc RD
C15 C 0.8668(4) 0.7558(4) 0.5871(3) 0.0279(9) Uani 1 1 d .
C16 C 0.9651(6) 0.7639(5) 0.4989(3) 0.0472(13) Uani 1 1 d .
H16A H 1.0581 0.7997 0.4969 0.071 Uiso 1 1 calc R
H16B H 0.9226 0.8191 0.4529 0.071 Uiso 1 1 calc R
H16C H 0.9781 0.6782 0.4898 0.071 Uiso 1 1 calc R
C17 C 0.7230(5) 0.6956(6) 0.5916(4) 0.0538(15) Uani 1 1 d .
H17A H 0.6785 0.7486 0.5457 0.081 Uiso 1 1 calc R
H17B H 0.6598 0.6900 0.6488 0.081 Uiso 1 1 calc R
H17C H 0.7386 0.6097 0.5831 0.081 Uiso 1 1 calc R
C18 C 0.8388(6) 0.8919(4) 0.5970(3) 0.0465(13) Uani 1 1 d .
H18A H 0.9298 0.9332 0.5929 0.070 Uiso 1 1 calc R
H18B H 0.7756 0.8880 0.6540 0.070 Uiso 1 1 calc R
H18C H 0.7932 0.9413 0.5507 0.070 Uiso 1 1 calc R
C19 C 0.5817(5) 0.1556(3) 1.0190(2) 0.0277(9) Uani 1 1 d .
H19A H 0.6711 0.1076 1.0077 0.033 Uiso 1 1 calc R
H19B H 0.5115 0.1252 0.9924 0.033 Uiso 1 1 calc R
C20 C 0.5230(4) 0.1277(3) 1.1175(2) 0.0211(8) Uani 1 1 d .
C21 C 0.5068(4) -0.0435(3) 1.2541(2) 0.0190(8) Uani 1 1 d .
C22 C 0.3995(4) -0.1382(3) 1.2870(2) 0.0212(8) Uani 1 1 d .
C23 C 0.3687(5) -0.1935(4) 1.3765(3) 0.0297(9) Uani 1 1 d .
H23 H 0.2985 -0.2600 1.4007 0.036 Uiso 1 1 calc R
C24 C 0.4366(5) -0.1551(4) 1.4305(3) 0.0336(10) Uani 1 1 d .
H24 H 0.4115 -0.1928 1.4917 0.040 Uiso 1 1 calc R
C25 C 0.5425(5) -0.0609(4) 1.3960(3) 0.0304(9) Uani 1 1 d .
H25 H 0.5892 -0.0348 1.4342 0.036 Uiso 1 1 calc R
C26 C 0.5820(4) -0.0036(3) 1.3064(2) 0.0216(8) Uani 1 1 d .
C27 C 0.3195(4) -0.1759(4) 1.2271(3) 0.0276(9) Uani 1 1 d .
H27 H 0.3904 -0.1759 1.1719 0.033 Uiso 1 1 calc R
C28 C 0.2059(5) -0.0768(5) 1.2034(3) 0.0417(11) Uani 1 1 d .
H28A H 0.1358 -0.0728 1.2564 0.063 Uiso 1 1 calc R
H28B H 0.1574 -0.1014 1.1633 0.063 Uiso 1 1 calc R
H28C H 0.2520 0.0073 1.1752 0.063 Uiso 1 1 calc R
C29 C 0.2499(5) -0.3089(4) 1.2635(3) 0.0406(11) Uani 1 1 d .
H29A H 0.3230 -0.3725 1.2772 0.061 Uiso 1 1 calc R
H29B H 0.2051 -0.3283 1.2200 0.061 Uiso 1 1 calc R
H29C H 0.1769 -0.3112 1.3167 0.061 Uiso 1 1 calc R
C30 C 0.7027(4) 0.0942(4) 1.2701(3) 0.0264(9) Uani 1 1 d .
H30 H 0.7225 0.1125 1.2051 0.032 Uiso 1 1 calc R
C31 C 0.6613(8) 0.2163(6) 1.2918(6) 0.086(2) Uani 1 1 d .
H31A H 0.6659 0.2083 1.3523 0.129 Uiso 1 1 calc R
H31B H 0.5635 0.2371 1.2845 0.129 Uiso 1 1 calc R
H31C H 0.7271 0.2845 1.2527 0.129 Uiso 1 1 calc R
C32 C 0.8378(7) 0.0454(6) 1.2971(7) 0.107(4) Uani 1 1 d .
H32A H 0.9102 0.1141 1.2760 0.160 Uiso 1 1 calc R
H32B H 0.8724 -0.0258 1.2721 0.160 Uiso 1 1 calc R
H32C H 0.8197 0.0157 1.3608 0.160 Uiso 1 1 calc R
O3 O 0.8934(4) 0.1239(4) 0.0547(4) 0.0741(14) Uani 1 1 d D
H3A H 0.894(8) 0.042(2) 0.074(5) 0.111 Uiso 1 1 d D
H3B H 0.976(5) 0.141(6) 0.018(4) 0.111 Uiso 1 1 d D

loop_
_atom_site_aniso_label
_atom_site_aniso_U_11
_atom_site_aniso_U_22
_atom_site_aniso_U_33
_atom_site_aniso_U_23
_atom_site_aniso_U_13
_atom_site_aniso_U_12
Br1 0.0372(3) 0.0235(2) 0.0390(3) -0.00797(17) -0.00448(19) 0.00478(17)
N1 0.0253(17) 0.0168(15) 0.0182(15) -0.0017(12) -0.0009(13) -0.0004(13)
N2 0.040(2) 0.0172(16) 0.0187(16) -0.0040(13) -0.0033(15) 0.0033(15)
N3 0.0231(17) 0.0141(15) 0.0188(15) -0.0005(12) -0.0026(13) 0.0011(13)
O1 0.0432(19) 0.0280(16) 0.0299(16) -0.0041(13) -0.0126(14) 0.0148(14)
O2 0.0370(17) 0.0200(14) 0.0279(15) -0.0026(11) -0.0019(13) 0.0097(12)
C1 0.033(2) 0.026(2) 0.0149(18) -0.0011(15) -0.0041(17) 0.0021(17)
C2 0.035(2) 0.026(2) 0.0203(19) -0.0051(16) -0.0092(17) 0.0058(17)
C3 0.034(2) 0.0171(18) 0.0183(19) -0.0003(15) -0.0019(17) 0.0035(16)
C4 0.029(2) 0.0183(18) 0.0235(19) -0.0057(15) -0.0016(17) -0.0016(16)
C5 0.024(2) 0.0163(17) 0.0243(19) -0.0061(15) -0.0020(16) -0.0025(15)
C6 0.0227(19) 0.0138(17) 0.0230(19) -0.0033(14) -0.0051(16) -0.0040(14)
C7 0.0199(19) 0.0191(18) 0.030(2) -0.0080(15) -0.0078(16) 0.0014(15)
C8 0.0195(19) 0.0216(19) 0.0217(18) -0.0054(15) 0.0024(15) -0.0026(15)
C9 0.023(2) 0.0180(18) 0.026(2) -0.0052(15) -0.0073(16) 0.0013(15)
C10 0.0202(19) 0.0174(18) 0.026(2) -0.0045(15) -0.0004(16) 0.0024(15)
C11 0.023(2) 0.027(2) 0.032(2) -0.0134(17) -0.0053(17) 0.0064(17)
C12 0.044(3) 0.027(2) 0.055(3) -0.020(2) -0.016(2) 0.013(2)
C13 0.037(3) 0.058(3) 0.039(3) -0.017(2) 0.001(2) 0.021(2)
C14 0.029(2) 0.038(3) 0.055(3) -0.012(2) -0.015(2) 0.012(2)
C15 0.026(2) 0.028(2) 0.026(2) -0.0012(17) -0.0058(17) 0.0025(17)
C16 0.049(3) 0.053(3) 0.026(2) 0.006(2) -0.005(2) 0.019(2)
C17 0.037(3) 0.066(4) 0.050(3) 0.005(3) -0.015(2) -0.012(3)
C18 0.057(3) 0.031(2) 0.045(3) 0.001(2) -0.015(2) 0.017(2)
C19 0.043(2) 0.0150(18) 0.0217(19) -0.0014(15) -0.0033(18) -0.0020(17)
C20 0.0192(19) 0.0196(18) 0.0225(19) -0.0030(15) -0.0037(15) -0.0007(15)
C21 0.0214(19) 0.0131(17) 0.0201(18) -0.0033(14) -0.0015(15) 0.0031(14)
C22 0.0175(19) 0.0196(18) 0.0250(19) -0.0058(15) -0.0018(15) 0.0015(15)
C23 0.028(2) 0.025(2) 0.029(2) -0.0015(17) 0.0010(18) -0.0015(17)
C24 0.041(3) 0.036(2) 0.019(2) -0.0023(18) -0.0049(19) 0.003(2)
C25 0.036(2) 0.034(2) 0.026(2) -0.0105(18) -0.0147(19) 0.0072(19)
C26 0.0212(19) 0.0186(18) 0.0249(19) -0.0057(15) -0.0060(16) 0.0049(15)
C27 0.029(2) 0.027(2) 0.030(2) -0.0127(17) -0.0064(18) -0.0012(17)
C28 0.034(3) 0.042(3) 0.054(3) -0.012(2) -0.020(2) 0.000(2)
C29 0.031(2) 0.033(2) 0.059(3) -0.018(2) -0.007(2) -0.006(2)
C30 0.025(2) 0.0226(19) 0.035(2) -0.0085(17) -0.0115(18) -0.0027(16)
C31 0.081(5) 0.048(4) 0.129(6) -0.048(4) 0.013(5) -0.024(3)
C32 0.042(4) 0.040(3) 0.226(11) 0.003(5) -0.050(5) -0.002(3)
O3 0.041(2) 0.052(2) 0.113(4) -0.011(3) 0.004(2) 0.0025(19)

loop_
_atom_type_symbol
_atom_type_description
_atom_type_scat_dispersion_real
_atom_type_scat_dispersion_imag
_atom_type_scat_source
C C 0.0033 0.0016 'International Tables Vol C Tables 4.2.6.8 and 6.1.1.4'
H H 0.0000 0.0000 'International Tables Vol C Tables 4.2.6.8 and 6.1.1.4'
N N 0.0061 0.0033 'International Tables Vol C Tables 4.2.6.8 and 6.1.1.4'
O O 0.0106 0.0060 'International Tables Vol C Tables 4.2.6.8 and 6.1.1.4'
Br Br -0.2901 2.4595 'International Tables Vol C Tables 4.2.6.8 and 6.1.1.4'

loop_
_geom_angle_atom_site_label_1
_geom_angle_atom_site_label_2
_geom_angle_atom_site_label_3
_geom_angle
C1 N1 C3 107.3(3)
C1 N1 C4 127.2(3)
C3 N1 C4 125.1(3)
C1 N2 C2 109.0(3)
C1 N2 C19 125.7(3)
C2 N2 C19 125.3(4)
C20 N3 C21 124.4(3)
C20 N3 H3C 115(2)
C21 N3 H3C 120(2)
C6 O1 H1A 118(3)
N2 C1 N1 109.6(4)
N2 C1 H1 128(4)
N1 C1 H1 122(4)
C3 C2 N2 106.7(4)
C3 C2 H2 126.7
N2 C2 H2 126.7
C2 C3 N1 107.4(3)
C2 C3 H3 126.3
N1 C3 H3 126.3
N1 C4 C5 109.3(3)
N1 C4 H4A 109.8
C5 C4 H4A 109.8
N1 C4 H4B 109.8
C5 C4 H4B 109.8
H4A C4 H4B 108.3
C10 C5 C6 120.0(3)
C10 C5 C4 119.7(3)
C6 C5 C4 120.0(3)
O1 C6 C5 113.5(3)
O1 C6 C7 126.0(3)
C5 C6 C7 120.5(3)
C8 C7 C6 116.6(3)
C8 C7 C11 120.7(3)
C6 C7 C11 122.5(3)
C7 C8 C9 124.4(4)
C7 C8 H8 117.8
C9 C8 H8 117.8
C10 C9 C8 116.6(3)
C10 C9 C15 120.9(3)
C8 C9 C15 122.4(3)
C5 C10 C9 121.7(3)
C5 C10 H10 119.1
C9 C10 H10 119.1
C13 C11 C12 106.5(4)
C13 C11 C14 106.7(4)
C12 C11 C14 111.1(4)
C13 C11 C7 111.5(3)
C12 C11 C7 109.3(3)
C14 C11 C7 111.6(3)
C11 C12 H12A 109.5
C11 C12 H12B 109.5
H12A C12 H12B 109.5
C11 C12 H12C 109.5
H12A C12 H12C 109.5
H12B C12 H12C 109.5
C11 C13 H13A 109.5
C11 C13 H13B 109.5
H13A C13 H13B 109.5
C11 C13 H13C 109.5
H13A C13 H13C 109.5
H13B C13 H13C 109.5
C11 C14 H14A 109.5
C11 C14 H14B 109.5
H14A C14 H14B 109.5
C11 C14 H14C 109.5
H14A C14 H14C 109.5
H14B C14 H14C 109.5
C16 C15 C17 109.6(4)
C16 C15 C9 112.4(3)
C17 C15 C9 108.0(3)
C16 C15 C18 108.6(4)
C17 C15 C18 108.0(4)
C9 C15 C18 110.1(4)
C15 C16 H16A 109.5
C15 C16 H16B 109.5
H16A C16 H16B 109.5
C15 C16 H16C 109.5
H16A C16 H16C 109.5
H16B C16 H16C 109.5
C15 C17 H17A 109.5
C15 C17 H17B 109.5
H17A C17 H17B 109.5
C15 C17 H17C 109.5
H17A C17 H17C 109.5
H17B C17 H17C 109.5
C15 C18 H18A 109.5
C15 C18 H18B 109.5
H18A C18 H18B 109.5
C15 C18 H18C 109.5
H18A C18 H18C 109.5
H18B C18 H18C 109.5
N2 C19 C20 112.1(3)
N2 C19 H19A 109.2
C20 C19 H19A 109.2
N2 C19 H19B 109.2
C20 C19 H19B 109.2
H19A C19 H19B 107.9
O2 C20 N3 125.9(3)
O2 C20 C19 121.5(3)
N3 C20 C19 112.6(3)
C26 C21 C22 123.3(3)
C26 C21 N3 118.5(3)
C22 C21 N3 118.0(3)
C23 C22 C21 117.0(4)
C23 C22 C27 122.1(4)
C21 C22 C27 120.9(3)
C24 C23 C22 121.8(4)
C24 C23 H23 119.1
C22 C23 H23 119.1
C23 C24 C25 119.9(4)
C23 C24 H24 120.1
C25 C24 H24 120.1
C24 C25 C26 121.5(4)
C24 C25 H25 119.3
C26 C25 H25 119.3
C21 C26 C25 116.5(4)
C21 C26 C30 123.2(3)
C25 C26 C30 120.3(4)
C22 C27 C29 114.2(3)
C22 C27 C28 110.7(3)
C29 C27 C28 109.5(4)
C22 C27 H27 107.4
C29 C27 H27 107.4
C28 C27 H27 107.4
C27 C28 H28A 109.5
C27 C28 H28B 109.5
H28A C28 H28B 109.5
C27 C28 H28C 109.5
H28A C28 H28C 109.5
H28B C28 H28C 109.5
C27 C29 H29A 109.5
C27 C29 H29B 109.5
H29A C29 H29B 109.5
C27 C29 H29C 109.5
H29A C29 H29C 109.5
H29B C29 H29C 109.5
C31 C30 C32 111.4(6)
C31 C30 C26 111.8(4)
C32 C30 C26 112.6(4)
C31 C30 H30 106.9
C32 C30 H30 106.9
C26 C30 H30 106.9
C30 C31 H31A 109.5
C30 C31 H31B 109.5
H31A C31 H31B 109.5
C30 C31 H31C 109.5
H31A C31 H31C 109.5
H31B C31 H31C 109.5
C30 C32 H32A 109.5
C30 C32 H32B 109.5
H32A C32 H32B 109.5
C30 C32 H32C 109.5
H32A C32 H32C 109.5
H32B C32 H32C 109.5
H3A O3 H3B 103(3)

loop_
_geom_bond_atom_site_label_1
_geom_bond_atom_site_label_2
_geom_bond_distance
N1 C1 1.336(5)
N1 C3 1.389(5)
N1 C4 1.481(5)
N2 C1 1.306(6)
N2 C2 1.384(5)
N2 C19 1.451(5)
N3 C20 1.341(4)
N3 C21 1.446(5)
N3 H3C 0.97(4)
O1 C6 1.379(4)
O1 H1A 0.85(5)
O2 C20 1.217(5)
C1 H1 0.97(5)
C2 C3 1.346(6)
C2 H2 0.9500
C3 H3 0.9500
C4 C5 1.505(5)
C4 H4A 0.9900
C4 H4B 0.9900
C5 C10 1.380(5)
C5 C6 1.396(5)
C6 C7 1.404(5)
C7 C8 1.387(5)
C7 C11 1.543(5)
C8 C9 1.397(5)
C8 H8 0.9500
C9 C10 1.383(5)
C9 C15 1.535(5)
C10 H10 0.9500
C11 C13 1.532(6)
C11 C12 1.540(6)
C11 C14 1.540(6)
C12 H12A 0.9800
C12 H12B 0.9800
C12 H12C 0.9800
C13 H13A 0.9800
C13 H13B 0.9800
C13 H13C 0.9800
C14 H14A 0.9800
C14 H14B 0.9800
C14 H14C 0.9800
C15 C16 1.515(6)
C15 C17 1.533(7)
C15 C18 1.536(6)
C16 H16A 0.9800
C16 H16B 0.9800
C16 H16C 0.9800
C17 H17A 0.9800
C17 H17B 0.9800
C17 H17C 0.9800
C18 H18A 0.9800
C18 H18B 0.9800
C18 H18C 0.9800
C19 C20 1.530(5)
C19 H19A 0.9900
C19 H19B 0.9900
C21 C26 1.393(6)
C21 C22 1.400(5)
C22 C23 1.389(6)
C22 C27 1.515(6)
C23 C24 1.364(6)
C23 H23 0.9500
C24 C25 1.387(6)
C24 H24 0.9500
C25 C26 1.398(6)
C25 H25 0.9500
C26 C30 1.512(6)
C27 C29 1.528(6)
C27 C28 1.534(6)
C27 H27 1.0000
C28 H28A 0.9800
C28 H28B 0.9800
C28 H28C 0.9800
C29 H29A 0.9800
C29 H29B 0.9800
C29 H29C 0.9800
C30 C31 1.478(7)
C30 C32 1.490(7)
C30 H30 1.0000
C31 H31A 0.9800
C31 H31B 0.9800
C31 H31C 0.9800
C32 H32A 0.9800
C32 H32B 0.9800
C32 H32C 0.9800
O3 H3A 0.86(2)
O3 H3B 0.87(2)

loop_
_geom_hbond_atom_site_label_D
_geom_hbond_atom_site_label_H
_geom_hbond_atom_site_label_A
_geom_hbond_distance_DH
_geom_hbond_distance_HA
_geom_hbond_distance_DA
_geom_hbond_angle_DHA
_geom_hbond_site_symmetry_A
O3 H3B Br1 0.87(2) 2.43(3) 3.270(4) 163(7) 2_765
O3 H3A Br1 0.86(2) 2.78(6) 3.448(5) 135(7) 1_545
O1 H1A Br1 0.85(5) 2.64(5) 3.354(3) 143(4) 2_766
N3 H3C Br1 0.97(4) 2.39(4) 3.351(3) 175(3) 1_546

loop_
_geom_torsion_atom_site_label_1
_geom_torsion_atom_site_label_2
_geom_torsion_atom_site_label_3
_geom_torsion_atom_site_label_4
_geom_torsion
C2 N2 C1 N1 0.0(4)
C19 N2 C1 N1 179.3(3)
C3 N1 C1 N2 -0.3(4)
C4 N1 C1 N2 -173.9(3)
C1 N2 C2 C3 0.3(4)
C19 N2 C2 C3 -179.0(3)
N2 C2 C3 N1 -0.4(4)
C1 N1 C3 C2 0.5(4)
C4 N1 C3 C2 174.3(3)
C1 N1 C4 C5 96.4(4)
C3 N1 C4 C5 -76.2(4)
N1 C4 C5 C10 89.0(4)
N1 C4 C5 C6 -84.9(4)
C10 C5 C6 O1 -177.2(3)
C4 C5 C6 O1 -3.2(5)
C10 C5 C6 C7 3.7(6)
C4 C5 C6 C7 177.7(4)
O1 C6 C7 C8 175.7(4)
C5 C6 C7 C8 -5.3(6)
O1 C6 C7 C11 -0.2(6)
C5 C6 C7 C11 178.8(4)
C6 C7 C8 C9 2.7(6)
C11 C7 C8 C9 178.6(4)
C7 C8 C9 C10 1.7(6)
C7 C8 C9 C15 -175.2(4)
C6 C5 C10 C9 0.9(6)
C4 C5 C10 C9 -173.1(4)
C8 C9 C10 C5 -3.5(6)
C15 C9 C10 C5 173.4(4)
C8 C7 C11 C13 10.2(6)
C6 C7 C11 C13 -174.1(4)
C8 C7 C11 C12 -107.3(4)
C6 C7 C11 C12 68.4(5)
C8 C7 C11 C14 129.4(4)
C6 C7 C11 C14 -54.9(5)
C10 C9 C15 C16 170.9(4)
C8 C9 C15 C16 -12.4(6)
C10 C9 C15 C17 -68.0(5)
C8 C9 C15 C17 108.7(5)
C10 C9 C15 C18 49.7(5)
C8 C9 C15 C18 -133.6(4)
C1 N2 C19 C20 80.3(5)
C2 N2 C19 C20 -100.5(4)
C21 N3 C20 O2 -1.9(6)
C21 N3 C20 C19 179.3(3)
N2 C19 C20 O2 26.2(6)
N2 C19 C20 N3 -154.9(3)
C20 N3 C21 C26 -73.4(5)
C20 N3 C21 C22 111.3(4)
C26 C21 C22 C23 0.0(5)
N3 C21 C22 C23 175.0(3)
C26 C21 C22 C27 178.9(3)
N3 C21 C22 C27 -6.1(5)
C21 C22 C23 C24 1.9(6)
C27 C22 C23 C24 -177.0(4)
C22 C23 C24 C25 -1.9(6)
C23 C24 C25 C26 0.0(6)
C22 C21 C26 C25 -1.7(5)
N3 C21 C26 C25 -176.8(3)
C22 C21 C26 C30 177.0(3)
N3 C21 C26 C30 1.9(5)
C24 C25 C26 C21 1.7(6)
C24 C25 C26 C30 -177.0(4)
C23 C22 C27 C29 -23.2(5)
C21 C22 C27 C29 158.0(4)
C23 C22 C27 C28 101.0(4)
C21 C22 C27 C28 -77.9(5)
C21 C26 C30 C31 109.6(5)
C25 C26 C30 C31 -71.7(6)
C21 C26 C30 C32 -124.1(6)
C25 C26 C30 C32 54.5(7)
